data_7009529
loop_
_publ_author_name
'Deakin, Lucy'
'Levason, William'
'Popham, Michael C.'
'Reid, Gillian'
'Webster, Michael'

_publ_section_title
;
 Syntheses, structures and multinuclear NMR (45Sc, 89Y, 31P) studies of
 Ph3PO, Ph2MePO and Me3PO complexes of scandium and yttrium nitrates
;
_journal_issue 14
_journal_name_full 'Journal of the Chemical Society, Dalton Transactions'
_journal_page_first 2439
_journal_paper_doi 10.1039/b001669l
_journal_year 2000
_chemical_formula_moiety 'C38 H36 N3 O12 P2 Y '
_chemical_formula_sum 'C38 H36 N3 O12 P2 Y'
_chemical_formula_weight 877.57
_chemical_name_systematic
;
tris(nitrato-O,O')bis(triphenylphosphineoxide)ethanolyttrium(III)
;
_space_group_IT_number 14
_symmetry_cell_setting monoclinic
_symmetry_Int_Tables_number 14
_symmetry_space_group_name_Hall '-P 2yn'
_symmetry_space_group_name_H-M 'P 1 21/n 1'
_audit_creation_date 1999-10-28
_audit_creation_method 'by teXsan v1.8'
_audit_update_record
;
?
;
_cell_angle_alpha 90
_cell_angle_beta 105.877(8)
_cell_angle_gamma 90
_cell_formula_units_Z 4
_cell_length_a 16.975(2)
_cell_length_b 10.745(2)
_cell_length_c 22.024(3)
_cell_measurement_reflns_used 0
_cell_measurement_temperature 150
_cell_measurement_theta_max 0.0
_cell_measurement_theta_min 0.0
_cell_volume 3863.9(10)
_computing_cell_refinement 'MSC/AFC Diffractometer Control'
_computing_data_collection 'MSC/AFC Diffractometer Control'
_computing_data_reduction 'teXsan (MSC, 1992-1997)'
_computing_publication_material 'teXsan (MSC, 1992-1997)'
_computing_structure_refinement 'teXsan (MSC, 1992-1997)'
_computing_structure_solution
;
DIRDIF92 PATTY (Beurskens, 1992)
;
_diffrn_ambient_temperature 150
_diffrn_measurement_device_type 'Nonius ccd'
_diffrn_orient_matrix_UB_11 0.00000
_diffrn_orient_matrix_UB_12 0.00000
_diffrn_orient_matrix_UB_13 0.00000
_diffrn_orient_matrix_UB_21 0.00000
_diffrn_orient_matrix_UB_22 0.00000
_diffrn_orient_matrix_UB_23 0.00000
_diffrn_orient_matrix_UB_31 0.00000
_diffrn_orient_matrix_UB_32 0.00000
_diffrn_orient_matrix_UB_33 0.00000
_diffrn_radiation_detector ccd
_diffrn_radiation_monochromator graphite
_diffrn_radiation_source 'rotating anode'
_diffrn_radiation_type 'Mo K\a'
_diffrn_radiation_wavelength 0.71073
_diffrn_reflns_av_R_equivalents 0.25230
_diffrn_reflns_av_sigmaI/netI 0.470
_diffrn_reflns_limit_h_max 18
_diffrn_reflns_limit_h_min -19
_diffrn_reflns_limit_k_max 12
_diffrn_reflns_limit_k_min -12
_diffrn_reflns_limit_l_max 25
_diffrn_reflns_limit_l_min -24
_diffrn_reflns_number 19560
_diffrn_reflns_reduction_process 'Lp corrections applied'
_diffrn_reflns_theta_max 24.10
_diffrn_reflns_theta_min 1.25
_diffrn_standards_decay_% 0.00
_diffrn_standards_interval_count 0
_diffrn_standards_number 0
_exptl_absorpt_coefficient_mu 1.661
_exptl_absorpt_correction_type multi-scan
_exptl_crystal_colour colorless
_exptl_crystal_density_diffrn 1.508
_exptl_crystal_density_meas ?
_exptl_crystal_description needle
_exptl_crystal_F_000 1800.00
_exptl_crystal_size_max 0.25
_exptl_crystal_size_mid 0.05
_exptl_crystal_size_min 0.05
_refine_diff_density_max 0.78
_refine_diff_density_min -0.76
_refine_ls_extinction_method none
_refine_ls_goodness_of_fit_all 1.361
_refine_ls_goodness_of_fit_ref 1.361
_refine_ls_hydrogen_treatment noref
_refine_ls_matrix_type full
_refine_ls_number_constraints 0
_refine_ls_number_parameters 300
_refine_ls_number_reflns 1765
_refine_ls_number_restraints 0
_refine_ls_R_factor_all 0.0969
_refine_ls_R_factor_gt 0.0969
_refine_ls_shift/su_max 0.0290
_refine_ls_shift/su_mean 0.0060
_refine_ls_structure_factor_coef F
_refine_ls_weighting_details 'w = 1/[\s^2^(Fo)]'
_refine_ls_weighting_scheme sigma
_refine_ls_wR_factor_all 0.0954
_refine_ls_wR_factor_ref 0.0954
_reflns_number_gt 1765
_reflns_number_total 6286
_reflns_threshold_expression I>2.00\s(I)
_cod_data_source_file b001669l.txt
_cod_data_source_block G99bp003
_cod_original_cell_volume 3863.8(10)
_cod_original_sg_symbol_H-M 'P 21/n     '
_cod_original_formula_sum 'C38 H36 N3 O12 P2 Y '
_cod_database_code 7009529

loop_
_symmetry_equiv_pos_as_xyz
'   +x,   +y,   +z'
1/2-x,1/2+y,1/2-z
'   -x,   -y,   -z'
1/2+x,1/2-y,1/2+z

loop_
_atom_site_label
_atom_site_fract_x
_atom_site_fract_y
_atom_site_fract_z
_atom_site_U_iso_or_equiv
_atom_site_occupancy
_atom_site_refinement_flags
_atom_site_adp_type
_atom_site_calc_flag
_atom_site_calc_attached_atom
Y(1) 0.06560(14) 0.1543(2) 0.37793(13) 0.0275(8) 1.000 . Uani d ?
P(1) 0.0164(4) -0.0966(7) 0.2555(4) 0.036(3) 1.000 . Uani d ?
P(2) 0.2560(4) -0.0120(7) 0.4645(3) 0.033(2) 1.000 . Uani d ?
O(1) 0.0320(9) 0.0135(15) 0.2993(8) 0.040(6) 1.000 . Uani d ?
O(2) 0.1731(8) 0.0330(14) 0.4277(7) 0.033(6) 1.000 . Uani d ?
O(3) 0.2727(9) 0.3086(15) 0.3500(8) 0.044(6) 1.000 . Uani d ?
O(4) 0.1639(9) 0.1902(15) 0.3168(8) 0.044(6) 1.000 . Uani d ?
O(5) 0.1757(9) 0.3016(14) 0.4002(8) 0.043(6) 1.000 . Uani d ?
O(6) -0.1257(9) -0.036(2) 0.4157(8) 0.044(6) 1.000 . Uani d ?
O(7) -0.0784(8) 0.1193(14) 0.3713(7) 0.030(5) 1.000 . Uani d ?
O(8) 0.0057(8) -0.0142(14) 0.4272(7) 0.028(5) 1.000 . Uani d ?
O(9) -0.0651(10) 0.4636(15) 0.2954(9) 0.053(7) 1.000 . Uani d ?
O(10) 0.0003(8) 0.3592(14) 0.3807(9) 0.040(6) 1.000 . Uani d ?
O(11) -0.0039(10) 0.2841(15) 0.2883(8) 0.046(6) 1.000 . Uani d ?
O(12) 0.0784(9) 0.2102(15) 0.4855(7) 0.041(6) 1.000 . Uani d ?
N(1) 0.2047(12) 0.268(2) 0.3526(10) 0.027(6) 1.000 . Uiso d ?
N(2) -0.0698(13) 0.019(2) 0.4046(10) 0.035(6) 1.000 . Uiso d ?
N(3) -0.0245(14) 0.375(2) 0.3204(13) 0.045(7) 1.000 . Uiso d ?
C(1) -0.0874(12) -0.147(2) 0.2387(10) 0.029(6) 1.000 . Uiso d ?
C(2) -0.1465(13) -0.061(2) 0.2372(12) 0.036(7) 1.000 . Uiso d ?
C(3) -0.2307(14) -0.089(2) 0.2220(12) 0.044(8) 1.000 . Uiso d ?
C(4) -0.250(2) -0.217(3) 0.2093(14) 0.057(9) 1.000 . Uiso d ?
C(5) -0.1930(14) -0.302(2) 0.2099(12) 0.041(8) 1.000 . Uiso d ?
C(6) -0.1112(13) -0.271(2) 0.2246(11) 0.024(6) 1.000 . Uiso d ?
C(7) 0.0353(13) -0.063(2) 0.1813(12) 0.031(7) 1.000 . Uiso d ?
C(8) 0.0185(13) -0.148(3) 0.1316(12) 0.038(7) 1.000 . Uiso d ?
C(9) 0.0389(14) -0.118(3) 0.0772(12) 0.046(8) 1.000 . Uiso d ?
C(10) 0.0751(13) -0.002(2) 0.0714(12) 0.037(7) 1.000 . Uiso d ?
C(11) 0.0912(13) 0.086(2) 0.1184(12) 0.034(7) 1.000 . Uiso d ?
C(12) 0.0705(13) 0.057(2) 0.1746(12) 0.034(7) 1.000 . Uiso d ?
C(13) 0.0800(14) -0.227(2) 0.2852(12) 0.039(7) 1.000 . Uiso d ?
C(14) 0.1413(14) -0.264(2) 0.2611(12) 0.033(7) 1.000 . Uiso d ?
C(15) 0.1950(14) -0.354(3) 0.2912(12) 0.044(7) 1.000 . Uiso d ?
C(16) 0.1868(14) -0.412(3) 0.3456(13) 0.044(8) 1.000 . Uiso d ?
C(17) 0.1252(13) -0.373(2) 0.3711(11) 0.033(7) 1.000 . Uiso d ?
C(18) 0.0709(13) -0.280(2) 0.3408(12) 0.033(7) 1.000 . Uiso d ?
C(19) 0.3233(12) -0.030(2) 0.4147(11) 0.017(6) 1.000 . Uiso d ?
C(20) 0.2898(14) -0.071(2) 0.3551(13) 0.040(8) 1.000 . Uiso d ?
C(21) 0.3346(13) -0.094(2) 0.3129(12) 0.035(7) 1.000 . Uiso d ?
C(22) 0.4194(13) -0.072(2) 0.3356(12) 0.029(7) 1.000 . Uiso d ?
C(23) 0.4573(14) -0.024(3) 0.3922(13) 0.048(8) 1.000 . Uiso d ?
C(24) 0.4072(14) -0.006(2) 0.4328(12) 0.045(8) 1.000 . Uiso d ?
C(25) 0.3065(13) 0.089(2) 0.5281(12) 0.032(7) 1.000 . Uiso d ?
C(26) 0.3350(14) 0.206(3) 0.5157(13) 0.044(8) 1.000 . Uiso d ?
C(27) 0.3722(15) 0.287(3) 0.5637(14) 0.051(8) 1.000 . Uiso d ?
C(28) 0.3790(13) 0.248(2) 0.6245(11) 0.030(7) 1.000 . Uiso d ?
C(29) 0.3490(14) 0.136(3) 0.6386(12) 0.047(8) 1.000 . Uiso d ?
C(30) 0.3150(14) 0.055(2) 0.5893(13) 0.036(7) 1.000 . Uiso d ?
C(31) 0.2485(13) -0.163(2) 0.4998(11) 0.031(6) 1.000 . Uiso d ?
C(32) 0.1735(14) -0.198(2) 0.5079(12) 0.039(8) 1.000 . Uiso d ?
C(33) 0.1677(15) -0.307(3) 0.5381(13) 0.052(8) 1.000 . Uiso d ?
C(34) 0.2345(14) -0.383(2) 0.5574(12) 0.040(8) 1.000 . Uiso d ?
C(35) 0.3080(14) -0.353(3) 0.5479(12) 0.042(7) 1.000 . Uiso d ?
C(36) 0.3154(14) -0.238(3) 0.5162(12) 0.043(8) 1.000 . Uiso d ?
C(37) 0.113(2) 0.325(3) 0.5191(14) 0.067(9) 1.000 . Uiso d ?
C(38) 0.077(2) 0.348(3) 0.5707(14) 0.069(9) 1.000 . Uiso d ?
H(1) -0.1301 0.0225 0.2469 0.043 1.000 . Uiso c ?
H(2) -0.2714 -0.0275 0.2204 0.053 1.000 . Uiso c ?
H(3) -0.3055 -0.2420 0.2000 0.068 1.000 . Uiso c ?
H(4) -0.2090 -0.3856 0.1998 0.050 1.000 . Uiso c ?
H(5) -0.0712 -0.3328 0.2253 0.029 1.000 . Uiso c ?
H(6) -0.0067 -0.2258 0.1352 0.046 1.000 . Uiso c ?
H(7) 0.0286 -0.1750 0.0431 0.056 1.000 . Uiso c ?
H(8) 0.0889 0.0160 0.0334 0.044 1.000 . Uiso c ?
H(9) 0.1155 0.1632 0.1132 0.041 1.000 . Uiso c ?
H(10) 0.0797 0.1161 0.2079 0.040 1.000 . Uiso c ?
H(11) 0.1472 -0.2273 0.2234 0.040 1.000 . Uiso c ?
H(12) 0.2389 -0.3775 0.2745 0.053 1.000 . Uiso c ?
H(13) 0.2227 -0.4776 0.3647 0.053 1.000 . Uiso c ?
H(14) 0.1199 -0.4083 0.4093 0.040 1.000 . Uiso c ?
H(15) 0.0282 -0.2527 0.3578 0.039 1.000 . Uiso c ?
H(16) 0.2323 -0.0843 0.3417 0.047 1.000 . Uiso c ?
H(17) 0.3101 -0.1227 0.2713 0.042 1.000 . Uiso c ?
H(18) 0.4524 -0.0920 0.3084 0.035 1.000 . Uiso c ?
H(19) 0.5140 -0.0044 0.4041 0.058 1.000 . Uiso c ?
H(20) 0.4316 0.0234 0.4743 0.055 1.000 . Uiso c ?
H(21) 0.3286 0.2303 0.4731 0.053 1.000 . Uiso c ?
H(22) 0.3922 0.3661 0.5553 0.062 1.000 . Uiso c ?
H(23) 0.4056 0.3009 0.6584 0.036 1.000 . Uiso c ?
H(24) 0.3516 0.1141 0.6809 0.056 1.000 . Uiso c ?
H(25) 0.2974 -0.0257 0.5982 0.043 1.000 . Uiso c ?
H(26) 0.1267 -0.1468 0.4926 0.047 1.000 . Uiso c ?
H(27) 0.1172 -0.3300 0.5457 0.062 1.000 . Uiso c ?
H(28) 0.2294 -0.4591 0.5781 0.048 1.000 . Uiso c ?
H(29) 0.3537 -0.4074 0.5618 0.050 1.000 . Uiso c ?
H(30) 0.3651 -0.2157 0.5072 0.052 1.000 . Uiso c ?

loop_
_atom_site_aniso_label
_atom_site_aniso_U_11
_atom_site_aniso_U_22
_atom_site_aniso_U_33
_atom_site_aniso_U_12
_atom_site_aniso_U_13
_atom_site_aniso_U_23
Y(1) 0.0244(13) 0.0268(15) 0.034(2) -0.001(2) 0.0126(12) 0.002(2)
P(1) 0.032(4) 0.042(5) 0.038(6) -0.005(4) 0.016(4) 0.002(4)
P(2) 0.023(4) 0.040(5) 0.037(5) -0.001(4) 0.008(4) 0.002(4)
O(1) 0.046(10) 0.047(13) 0.037(13) 0.000(10) 0.027(10) -0.006(11)
O(2) 0.027(9) 0.036(11) 0.033(12) 0.000(9) 0.005(9) 0.006(10)
O(3) 0.022(9) 0.059(14) 0.052(14) -0.012(9) 0.015(9) 0.002(10)
O(4) 0.042(10) 0.041(13) 0.054(14) -0.031(10) 0.024(10) -0.020(10)
O(5) 0.046(11) 0.039(12) 0.042(14) -0.003(10) 0.011(10) -0.001(10)
O(6) 0.021(9) 0.056(13) 0.057(14) 0.005(10) 0.017(10) -0.001(11)
O(7) 0.025(9) 0.038(12) 0.030(11) -0.005(9) 0.013(8) 0.014(10)
O(8) 0.023(9) 0.050(13) 0.010(11) -0.007(9) 0.000(8) 0.010(9)
O(9) 0.074(13) 0.026(12) 0.049(14) 0.035(11) 0.003(11) 0.003(11)
O(10) 0.025(9) 0.017(11) 0.073(15) 0.011(9) 0.006(10) 0.023(11)
O(11) 0.069(13) 0.031(12) 0.039(13) -0.003(11) 0.014(11) 0.009(10)
O(12) 0.043(10) 0.039(12) 0.040(13) -0.002(10) 0.008(10) -0.021(10)

loop_
_atom_type_symbol
_atom_type_oxidation_number
_atom_type_number_in_cell
_atom_type_scat_dispersion_real
_atom_type_scat_dispersion_imag
_atom_type_scat_source
C 0 152 0.002 0.002
;International Tables for Crystallography
(1992, Vol. C, Tables 4.2.6.8 and 6.1.1.1)
;
Y 0 4 -2.951 3.542
;International Tables for Crystallography
(1992, Vol. C, Tables 4.2.6.8 and 6.1.1.1)
;
P 0 8 0.090 0.095
;International Tables for Crystallography
(1992, Vol. C, Tables 4.2.6.8 and 6.1.1.1)
;
N 0 12 0.004 0.003
;International Tables for Crystallography
(1992, Vol. C, Tables 4.2.6.8 and 6.1.1.1)
;
O 0 48 0.008 0.006
;International Tables for Crystallography
(1992, Vol. C, Tables 4.2.6.8 and 6.1.1.1)
;
H 0 144 0.000 0.000
;International Tables for Crystallography
(1992, Vol. C, Table 6.1.1.2)
;

loop_
_geom_angle_atom_site_label_1
_geom_angle_atom_site_label_2
_geom_angle_atom_site_label_3
_geom_angle
_geom_angle_site_symmetry_1
_geom_angle_site_symmetry_2
_geom_angle_site_symmetry_3
_geom_angle_publ_flag
O(1) Y(1) O(2) 89.2(6) . . . yes
O(1) Y(1) O(4) 75.5(5) . . . yes
O(1) Y(1) O(5) 128.3(6) . . . yes
O(1) Y(1) O(7) 79.2(5) . . . yes
O(1) Y(1) O(8) 78.3(5) . . . yes
O(1) Y(1) O(10) 126.6(6) . . . yes
O(1) Y(1) O(11) 78.3(6) . . . yes
O(1) Y(1) O(12) 149.8(6) . . . yes
O(2) Y(1) O(4) 77.1(5) . . . yes
O(2) Y(1) O(5) 78.5(5) . . . yes
O(2) Y(1) O(7) 127.0(5) . . . yes
O(2) Y(1) O(8) 74.9(5) . . . yes
O(2) Y(1) O(10) 143.8(6) . . . yes
O(2) Y(1) O(11) 150.1(5) . . . yes
O(2) Y(1) O(12) 79.8(5) . . . yes
O(4) Y(1) O(5) 52.9(6) . . . yes
O(4) Y(1) O(7) 144.7(5) . . . yes
O(4) Y(1) O(8) 141.6(5) . . . yes
O(4) Y(1) O(10) 104.6(5) . . . yes
O(4) Y(1) O(11) 73.5(6) . . . yes
O(4) Y(1) O(12) 127.9(5) . . . yes
O(5) Y(1) O(7) 145.9(5) . . . yes
O(5) Y(1) O(8) 141.9(5) . . . yes
O(5) Y(1) O(10) 74.7(5) . . . yes
O(5) Y(1) O(11) 88.0(5) . . . yes
O(5) Y(1) O(12) 77.2(6) . . . yes
O(7) Y(1) O(8) 52.1(5) . . . yes
O(7) Y(1) O(10) 72.0(5) . . . yes
O(7) Y(1) O(11) 77.6(5) . . . yes
O(7) Y(1) O(12) 85.2(5) . . . yes
O(8) Y(1) O(10) 113.6(5) . . . yes
O(8) Y(1) O(11) 127.5(5) . . . yes
O(8) Y(1) O(12) 71.7(5) . . . yes
O(10) Y(1) O(11) 52.5(6) . . . yes
O(10) Y(1) O(12) 70.9(6) . . . yes
O(11) Y(1) O(12) 123.3(6) . . . yes
O(1) P(1) C(1) 111.3(10) . . . yes
O(1) P(1) C(7) 112.5(11) . . . yes
O(1) P(1) C(13) 113.7(11) . . . yes
C(1) P(1) C(7) 106.7(11) . . . yes
C(1) P(1) C(13) 107.4(12) . . . yes
C(7) P(1) C(13) 104.7(11) . . . yes
O(2) P(2) C(19) 111.2(10) . . . yes
O(2) P(2) C(25) 113.8(11) . . . yes
O(2) P(2) C(31) 110.8(10) . . . yes
C(19) P(2) C(25) 106.9(10) . . . yes
C(19) P(2) C(31) 107.3(10) . . . yes
C(25) P(2) C(31) 106.4(12) . . . yes
Y(1) O(1) P(1) 170.0(11) . . . yes
Y(1) O(2) P(2) 163.7(10) . . . yes
Y(1) O(4) N(1) 96.0(14) . . . yes
Y(1) O(5) N(1) 95.4(14) . . . yes
Y(1) O(7) N(2) 98.0(13) . . . yes
Y(1) O(8) N(2) 96.3(13) . . . yes
Y(1) O(10) N(3) 96.7(16) . . . yes
Y(1) O(11) N(3) 97.6(15) . . . yes
Y(1) O(12) C(37) 128.3(15) . . . yes
O(3) N(1) O(4) 125.2(22) . . . yes
O(3) N(1) O(5) 119.1(21) . . . yes
O(4) N(1) O(5) 115.5(20) . . . yes
O(6) N(2) O(7) 123.9(21) . . . yes
O(6) N(2) O(8) 122.6(22) . . . yes
O(7) N(2) O(8) 113.5(20) . . . yes
O(9) N(3) O(10) 123.9(25) . . . yes
O(9) N(3) O(11) 122.9(26) . . . yes
O(10) N(3) O(11) 113.2(23) . . . yes
P(1) C(1) C(2) 118.7(19) . . . yes
P(1) C(1) C(6) 123.0(17) . . . yes
C(2) C(1) C(6) 118.3(21) . . . yes
C(1) C(2) C(3) 123.8(23) . . . yes
C(1) C(2) H(1) 118.1 . . . no
C(3) C(2) H(1) 118.1 . . . no
C(2) C(3) C(4) 114.5(24) . . . yes
C(2) C(3) H(2) 122.7 . . . no
C(4) C(3) H(2) 122.7 . . . no
C(3) C(4) C(5) 122.5(25) . . . yes
C(3) C(4) H(3) 118.8 . . . no
C(5) C(4) H(3) 118.7 . . . no
C(4) C(5) C(6) 121.2(24) . . . yes
C(4) C(5) H(4) 119.4 . . . no
C(6) C(5) H(4) 119.3 . . . no
C(1) C(6) C(5) 119.6(21) . . . yes
C(1) C(6) H(5) 120.2 . . . no
C(5) C(6) H(5) 120.2 . . . no
P(1) C(7) C(8) 122.3(19) . . . yes
P(1) C(7) C(12) 117.2(19) . . . yes
C(8) C(7) C(12) 120.5(23) . . . yes
C(7) C(8) C(9) 118.6(25) . . . yes
C(7) C(8) H(6) 120.7 . . . no
C(9) C(8) H(6) 120.7 . . . no
C(8) C(9) C(10) 120.7(25) . . . yes
C(8) C(9) H(7) 119.6 . . . no
C(10) C(9) H(7) 119.6 . . . no
C(9) C(10) C(11) 122.8(24) . . . yes
C(9) C(10) H(8) 118.7 . . . no
C(11) C(10) H(8) 118.6 . . . no
C(10) C(11) C(12) 117.7(23) . . . yes
C(10) C(11) H(9) 121.2 . . . no
C(12) C(11) H(9) 121.1 . . . no
C(7) C(12) C(11) 119.6(23) . . . yes
C(7) C(12) H(10) 120.2 . . . no
C(11) C(12) H(10) 120.2 . . . no
P(1) C(13) C(14) 122.6(21) . . . yes
P(1) C(13) C(18) 116.1(18) . . . yes
C(14) C(13) C(18) 120.7(24) . . . yes
C(13) C(14) C(15) 119.9(24) . . . yes
C(13) C(14) H(11) 120.1 . . . no
C(15) C(14) H(11) 120.0 . . . no
C(14) C(15) C(16) 121.5(22) . . . yes
C(14) C(15) H(12) 119.2 . . . no
C(16) C(15) H(12) 119.2 . . . no
C(15) C(16) C(17) 118.5(24) . . . yes
C(15) C(16) H(13) 120.7 . . . no
C(17) C(16) H(13) 120.8 . . . no
C(16) C(17) C(18) 119.8(24) . . . yes
C(16) C(17) H(14) 120.1 . . . no
C(18) C(17) H(14) 120.1 . . . no
C(13) C(18) C(17) 119.4(21) . . . yes
C(13) C(18) H(15) 120.3 . . . no
C(17) C(18) H(15) 120.3 . . . no
P(2) C(19) C(20) 117.2(17) . . . yes
P(2) C(19) C(24) 125.3(19) . . . yes
C(20) C(19) C(24) 117.4(21) . . . yes
C(19) C(20) C(21) 123.4(22) . . . yes
C(19) C(20) H(16) 118.3 . . . no
C(21) C(20) H(16) 118.3 . . . no
C(20) C(21) C(22) 115.5(23) . . . yes
C(20) C(21) H(17) 122.3 . . . no
C(22) C(21) H(17) 122.2 . . . no
C(21) C(22) C(23) 125.4(23) . . . yes
C(21) C(22) H(18) 117.3 . . . no
C(23) C(22) H(18) 117.3 . . . no
C(22) C(23) C(24) 115.2(23) . . . yes
C(22) C(23) H(19) 122.4 . . . no
C(24) C(23) H(19) 122.5 . . . no
C(19) C(24) C(23) 122.9(25) . . . yes
C(19) C(24) H(20) 118.5 . . . no
C(23) C(24) H(20) 118.5 . . . no
P(2) C(25) C(26) 120.6(20) . . . yes
P(2) C(25) C(30) 120.1(21) . . . yes
C(26) C(25) C(30) 119.3(25) . . . yes
C(25) C(26) C(27) 121.7(26) . . . yes
C(25) C(26) H(21) 119.1 . . . no
C(27) C(26) H(21) 119.1 . . . no
C(26) C(27) C(28) 116.7(25) . . . yes
C(26) C(27) H(22) 121.7 . . . no
C(28) C(27) H(22) 121.7 . . . no
C(27) C(28) C(29) 123.3(24) . . . yes
C(27) C(28) H(23) 118.3 . . . no
C(29) C(28) H(23) 118.3 . . . no
C(28) C(29) C(30) 118.3(25) . . . yes
C(28) C(29) H(24) 120.8 . . . no
C(30) C(29) H(24) 120.9 . . . no
C(25) C(30) C(29) 120.5(25) . . . yes
C(25) C(30) H(25) 119.7 . . . no
C(29) C(30) H(25) 119.7 . . . no
P(2) C(31) C(32) 118.1(19) . . . yes
P(2) C(31) C(36) 119.6(17) . . . yes
C(32) C(31) C(36) 122.3(24) . . . yes
C(31) C(32) C(33) 119.3(24) . . . yes
C(31) C(32) H(26) 120.3 . . . no
C(33) C(32) H(26) 120.4 . . . no
C(32) C(33) C(34) 120.0(23) . . . yes
C(32) C(33) H(27) 120.0 . . . no
C(34) C(33) H(27) 120.0 . . . no
C(33) C(34) C(35) 121.9(24) . . . yes
C(33) C(34) H(28) 119.0 . . . no
C(35) C(34) H(28) 119.1 . . . no
C(34) C(35) C(36) 118.8(24) . . . yes
C(34) C(35) H(29) 120.6 . . . no
C(36) C(35) H(29) 120.6 . . . no
C(31) C(36) C(35) 117.5(21) . . . yes
C(31) C(36) H(30) 121.2 . . . no
C(35) C(36) H(30) 121.2 . . . no
O(12) C(37) C(38) 109.4(23) . . . yes

loop_
_geom_bond_atom_site_label_1
_geom_bond_atom_site_label_2
_geom_bond_distance
_geom_bond_site_symmetry_1
_geom_bond_site_symmetry_2
_geom_bond_publ_flag
Y(1) O(1) 2.25(2) . . yes
Y(1) O(2) 2.266(15) . . yes
Y(1) O(4) 2.444(14) . . yes
Y(1) O(5) 2.394(15) . . yes
Y(1) O(7) 2.438(13) . . yes
Y(1) O(8) 2.469(14) . . yes
Y(1) O(10) 2.473(15) . . yes
Y(1) O(11) 2.44(2) . . yes
Y(1) O(12) 2.40(2) . . yes
P(1) O(1) 1.50(2) . . yes
P(1) C(1) 1.78(2) . . yes
P(1) C(7) 1.79(2) . . yes
P(1) C(13) 1.78(3) . . yes
P(2) O(2) 1.500(15) . . yes
P(2) C(19) 1.80(2) . . yes
P(2) C(25) 1.80(3) . . yes
P(2) C(31) 1.82(2) . . yes
O(3) N(1) 1.25(2) . . yes
O(4) N(1) 1.22(2) . . yes
O(5) N(1) 1.33(2) . . yes
O(6) N(2) 1.20(2) . . yes
O(7) N(2) 1.29(2) . . yes
O(8) N(2) 1.29(2) . . yes
O(9) N(3) 1.21(2) . . yes
O(10) N(3) 1.29(2) . . yes
O(11) N(3) 1.31(2) . . yes
O(12) C(37) 1.47(3) . . yes
C(1) C(2) 1.36(3) . . yes
C(1) C(6) 1.39(3) . . yes
C(2) C(3) 1.41(3) . . yes
C(2) H(1) 0.95 . . no
C(3) C(4) 1.42(3) . . yes
C(3) H(2) 0.95 . . no
C(4) C(5) 1.33(3) . . yes
C(4) H(3) 0.95 . . no
C(5) C(6) 1.38(3) . . yes
C(5) H(4) 0.95 . . no
C(6) H(5) 0.95 . . no
C(7) C(8) 1.40(3) . . yes
C(7) C(12) 1.44(3) . . yes
C(8) C(9) 1.38(3) . . yes
C(8) H(6) 0.95 . . no
C(9) C(10) 1.40(3) . . yes
C(9) H(7) 0.95 . . no
C(10) C(11) 1.37(3) . . yes
C(10) H(8) 0.95 . . no
C(11) C(12) 1.41(3) . . yes
C(11) H(9) 0.95 . . no
C(12) H(10) 0.95 . . no
C(13) C(14) 1.35(3) . . yes
C(13) C(18) 1.39(3) . . yes
C(14) C(15) 1.37(3) . . yes
C(14) H(11) 0.95 . . no
C(15) C(16) 1.39(3) . . yes
C(15) H(12) 0.95 . . no
C(16) C(17) 1.38(3) . . yes
C(16) H(13) 0.95 . . no
C(17) C(18) 1.40(3) . . yes
C(17) H(14) 0.95 . . no
C(18) H(15) 0.95 . . no
C(19) C(20) 1.35(3) . . yes
C(19) C(24) 1.39(3) . . yes
C(20) C(21) 1.38(3) . . yes
C(20) H(16) 0.95 . . no
C(21) C(22) 1.41(3) . . yes
C(21) H(17) 0.95 . . no
C(22) C(23) 1.34(3) . . yes
C(22) H(18) 0.95 . . no
C(23) C(24) 1.40(3) . . yes
C(23) H(19) 0.95 . . no
C(24) H(20) 0.95 . . no
C(25) C(26) 1.40(3) . . yes
C(25) C(30) 1.37(3) . . yes
C(26) C(27) 1.38(3) . . yes
C(26) H(21) 0.95 . . no
C(27) C(28) 1.38(3) . . yes
C(27) H(22) 0.95 . . no
C(28) C(29) 1.38(3) . . yes
C(28) H(23) 0.95 . . no
C(29) C(30) 1.39(3) . . yes
C(29) H(24) 0.95 . . no
C(30) H(25) 0.95 . . no
C(31) C(32) 1.39(3) . . yes
C(31) C(36) 1.36(3) . . yes
C(32) C(33) 1.36(3) . . yes
C(32) H(26) 0.95 . . no
C(33) C(34) 1.37(3) . . yes
C(33) H(27) 0.95 . . no
C(34) C(35) 1.36(3) . . yes
C(34) H(28) 0.95 . . no
C(35) C(36) 1.44(3) . . yes
C(35) H(29) 0.95 . . no
C(36) H(30) 0.95 . . no
C(37) C(38) 1.46(3) . . yes

loop_
_geom_contact_atom_site_label_1
_geom_contact_atom_site_label_2
_geom_contact_distance
_geom_contact_site_symmetry_1
_geom_contact_site_symmetry_2
_geom_contact_publ_flag
O(3) C(9) 3.26(3) . 2 no
O(3) C(14) 3.27(3) . 2 no
O(3) C(16) 3.33(3) . 1_565 no
O(3) C(10) 3.37(3) . 2 no
O(3) C(8) 3.49(3) . 2 no
O(5) C(16) 3.33(3) . 1_565 no
O(6) O(12) 2.81(2) . 3_556 no
O(6) C(30) 3.19(3) . 3_556 no
O(6) C(32) 3.25(3) . 3_556 no
O(6) C(37) 3.40(3) . 3_556 no
O(6) C(38) 3.44(4) . 3_556 no
O(6) O(8) 3.54(2) . 3_556 no
O(7) C(4) 3.45(3) . 2_455 no
O(7) C(33) 3.46(3) . 3_556 no
O(7) C(32) 3.57(3) . 3_556 no
O(8) O(8) 3.28(3) . 3_556 no
O(8) O(12) 3.42(2) . 3_556 no
O(8) N(2) 3.56(3) . 3_556 no
O(9) C(6) 3.24(3) . 1_565 no
O(9) C(3) 3.43(3) . 2_455 no
O(9) C(5) 3.52(3) . 1_565 no
O(9) C(29) 3.53(3) . 4_454 no
O(9) C(18) 3.56(3) . 1_565 no
O(12) N(2) 3.49(3) . 3_556 no
N(1) C(16) 3.45(3) . 1_565 no
N(2) C(32) 3.52(3) . 3_556 no
C(3) C(34) 3.52(4) . 4_444 no
C(4) C(34) 3.45(4) . 4_444 no
C(8) C(35) 3.54(3) . 4_444 no
C(9) C(10) 3.56(4) . 3 no
C(10) C(10) 3.47(5) . 3 no
C(15) C(21) 3.39(4) . 2_545 no

loop_
_geom_torsion_atom_site_label_1
_geom_torsion_atom_site_label_2
_geom_torsion_atom_site_label_3
_geom_torsion_atom_site_label_4
_geom_torsion_site_symmetry_1
_geom_torsion_site_symmetry_2
_geom_torsion_site_symmetry_3
_geom_torsion_site_symmetry_4
_geom_torsion
_geom_torsion_publ_flag
Y(1) O(1) P(1) C(1) . . . . 102.1(55) no
Y(1) O(1) P(1) C(7) . . . . -138.2(52) no
Y(1) O(1) P(1) C(13) . . . . -19.4(58) no
Y(1) O(2) P(2) C(19) . . . . -85.5(37) no
Y(1) O(2) P(2) C(25) . . . . 35.4(39) no
Y(1) O(2) P(2) C(31) . . . . 155.3(33) no
Y(1) O(4) N(1) O(3) . . . . 169.2(19) no
Y(1) O(4) N(1) O(5) . . . . -5.3(20) no
Y(1) O(5) N(1) O(3) . . . . -169.5(17) no
Y(1) O(5) N(1) O(4) . . . . 5.4(20) no
Y(1) O(7) N(2) O(6) . . . . 179.8(20) no
Y(1) O(7) N(2) O(8) . . . . 2.1(20) no
Y(1) O(8) N(2) O(6) . . . . -179.8(20) no
Y(1) O(8) N(2) O(7) . . . . -2.1(20) no
Y(1) O(10) N(3) O(9) . . . . 176.6(21) no
Y(1) O(10) N(3) O(11) . . . . -1.1(19) no
Y(1) O(11) N(3) O(9) . . . . -176.6(20) no
Y(1) O(11) N(3) O(10) . . . . 1.1(20) no
Y(1) O(12) C(37) C(38) . . . . 153.9(18) no
P(1) O(1) Y(1) O(2) . . . . 28.5(55) no
P(1) O(1) Y(1) O(4) . . . . 105.4(55) no
P(1) O(1) Y(1) O(5) . . . . 103.2(54) no
P(1) O(1) Y(1) O(7) . . . . -99.4(55) no
P(1) O(1) Y(1) O(8) . . . . -46.2(54) no
P(1) O(1) Y(1) O(10) . . . . -157.1(52) no
P(1) O(1) Y(1) O(11) . . . . -178.8(55) no
P(1) O(1) Y(1) O(12) . . . . -39.4(60) no
P(1) C(1) C(2) C(3) . . . . 177.4(20) no
P(1) C(1) C(6) C(5) . . . . -177.6(18) no
P(1) C(7) C(8) C(9) . . . . -176.6(18) no
P(1) C(7) C(12) C(11) . . . . 176.3(17) no
P(1) C(13) C(14) C(15) . . . . 171.1(19) no
P(1) C(13) C(18) C(17) . . . . -172.3(18) no
P(2) O(2) Y(1) O(1) . . . . 140.0(36) no
P(2) O(2) Y(1) O(4) . . . . 64.7(35) no
P(2) O(2) Y(1) O(5) . . . . 10.5(35) no
P(2) O(2) Y(1) O(7) . . . . -144.3(33) no
P(2) O(2) Y(1) O(8) . . . . -141.9(36) no
P(2) O(2) Y(1) O(10) . . . . -32.4(40) no
P(2) O(2) Y(1) O(11) . . . . 75.4(39) no
P(2) O(2) Y(1) O(12) . . . . -68.3(35) no
P(2) C(19) C(20) C(21) . . . . -176.8(21) no
P(2) C(19) C(24) C(23) . . . . 178.4(20) no
P(2) C(25) C(26) C(27) . . . . 178.3(19) no
P(2) C(25) C(30) C(29) . . . . -175.7(18) no
P(2) C(31) C(32) C(33) . . . . -175.5(20) no
P(2) C(31) C(36) C(35) . . . . 175.9(19) no
O(1) Y(1) O(4) N(1) . . . . -174.5(14) no
O(1) Y(1) O(5) N(1) . . . . -0.5(15) no
O(1) Y(1) O(7) N(2) . . . . 82.3(13) no
O(1) Y(1) O(8) N(2) . . . . -84.0(13) no
O(1) Y(1) O(10) N(3) . . . . -26.6(14) no
O(1) Y(1) O(11) N(3) . . . . 157.3(13) no
O(1) Y(1) O(12) C(37) . . . . 174.2(16) no
O(1) P(1) C(1) C(2) . . . . 31.8(22) no
O(1) P(1) C(1) C(6) . . . . -150.7(19) no
O(1) P(1) C(7) C(8) . . . . -174.7(18) no
O(1) P(1) C(7) C(12) . . . . 6.3(20) no
O(1) P(1) C(13) C(14) . . . . -108.6(22) no
O(1) P(1) C(13) C(18) . . . . 62.5(22) no
O(2) Y(1) O(4) N(1) . . . . -82.0(13) no
O(2) Y(1) O(5) N(1) . . . . 79.3(12) no
O(2) Y(1) O(7) N(2) . . . . 1.6(16) no
O(2) Y(1) O(8) N(2) . . . . -176.3(14) no
O(2) Y(1) O(10) N(3) . . . . 143.9(12) no
O(2) Y(1) O(11) N(3) . . . . -135.6(13) no
O(2) Y(1) O(12) C(37) . . . . 103.9(18) no
O(2) P(2) C(19) C(20) . . . . -36.2(22) no
O(2) P(2) C(19) C(24) . . . . 144.8(21) no
O(2) P(2) C(25) C(26) . . . . -69.4(20) no
O(2) P(2) C(25) C(30) . . . . 108.4(20) no
O(2) P(2) C(31) C(32) . . . . -21.2(22) no
O(2) P(2) C(31) C(36) . . . . 157.7(19) no
O(4) Y(1) O(5) N(1) . . . . -3.1(11) no
O(4) Y(1) O(7) N(2) . . . . 126.9(13) no
O(4) Y(1) O(8) N(2) . . . . -131.8(13) no
O(4) Y(1) O(10) N(3) . . . . 56.0(13) no
O(4) Y(1) O(11) N(3) . . . . -124.6(13) no
O(4) Y(1) O(12) C(37) . . . . 39.2(20) no
O(5) Y(1) O(4) N(1) . . . . 3.3(12) no
O(5) Y(1) O(7) N(2) . . . . -130.3(14) no
O(5) Y(1) O(8) N(2) . . . . 136.3(13) no
O(5) Y(1) O(10) N(3) . . . . 100.2(13) no
O(5) Y(1) O(11) N(3) . . . . -72.9(13) no
O(5) Y(1) O(12) C(37) . . . . 23.4(18) no
O(7) Y(1) O(4) N(1) . . . . 140.0(13) no
O(7) Y(1) O(5) N(1) . . . . -138.1(12) no
O(7) Y(1) O(8) N(2) . . . . 1.3(12) no
O(7) Y(1) O(10) N(3) . . . . -87.3(13) no
O(7) Y(1) O(11) N(3) . . . . 76.0(13) no
O(7) Y(1) O(12) C(37) . . . . -127.2(18) no
O(8) Y(1) O(4) N(1) . . . . -126.0(13) no
O(8) Y(1) O(5) N(1) . . . . 125.7(12) no
O(8) Y(1) O(7) N(2) . . . . -1.3(12) no
O(8) Y(1) O(10) N(3) . . . . -119.4(12) no
O(8) Y(1) O(11) N(3) . . . . 92.0(13) no
O(8) Y(1) O(12) C(37) . . . . -178.8(18) no
O(10) Y(1) O(4) N(1) . . . . 60.8(14) no
O(10) Y(1) O(5) N(1) . . . . -125.4(13) no
O(10) Y(1) O(7) N(2) . . . . -143.2(14) no
O(10) Y(1) O(8) N(2) . . . . 41.1(14) no
O(10) Y(1) O(11) N(3) . . . . -0.7(12) no
O(10) Y(1) O(12) C(37) . . . . -54.6(18) no
O(11) Y(1) O(4) N(1) . . . . 103.6(14) no
O(11) Y(1) O(5) N(1) . . . . -73.9(12) no
O(11) Y(1) O(7) N(2) . . . . 162.5(14) no
O(11) Y(1) O(8) N(2) . . . . -18.7(15) no
O(11) Y(1) O(10) N(3) . . . . 0.7(12) no
O(11) Y(1) O(12) C(37) . . . . -55.5(19) no
O(12) Y(1) O(4) N(1) . . . . -16.1(16) no
O(12) Y(1) O(5) N(1) . . . . 161.3(12) no
O(12) Y(1) O(7) N(2) . . . . -71.8(13) no
O(12) Y(1) O(8) N(2) . . . . 99.6(13) no
O(12) Y(1) O(10) N(3) . . . . -178.4(13) no
O(12) Y(1) O(11) N(3) . . . . 0.3(15) no
C(1) P(1) C(7) C(8) . . . . -52.3(22) no
C(1) P(1) C(7) C(12) . . . . 128.7(18) no
C(1) P(1) C(13) C(14) . . . . 127.8(22) no
C(1) P(1) C(13) C(18) . . . . -61.2(22) no
C(1) C(2) C(3) C(4) . . . . 1.2(40) no
C(1) C(6) C(5) C(4) . . . . -0.6(39) no
C(2) C(1) P(1) C(7) . . . . -91.3(21) no
C(2) C(1) P(1) C(13) . . . . 156.8(20) no
C(2) C(1) C(6) C(5) . . . . 0.0(35) no
C(2) C(3) C(4) C(5) . . . . -1.9(43) no
C(3) C(2) C(1) C(6) . . . . -0.3(38) no
C(3) C(4) C(5) C(6) . . . . 1.7(45) no
C(6) C(1) P(1) C(7) . . . . 86.3(22) no
C(6) C(1) P(1) C(13) . . . . -25.6(23) no
C(7) P(1) C(13) C(14) . . . . 14.6(24) no
C(7) P(1) C(13) C(18) . . . . -174.3(20) no
C(7) C(8) C(9) C(10) . . . . -0.8(36) no
C(7) C(12) C(11) C(10) . . . . 1.4(34) no
C(8) C(7) P(1) C(13) . . . . 61.4(21) no
C(8) C(7) C(12) C(11) . . . . -2.8(34) no
C(8) C(9) C(10) C(11) . . . . -0.6(38) no
C(9) C(8) C(7) C(12) . . . . 2.4(35) no
C(9) C(10) C(11) C(12) . . . . 0.3(37) no
C(12) C(7) P(1) C(13) . . . . -117.6(18) no
C(13) C(14) C(15) C(16) . . . . 1.8(39) no
C(13) C(18) C(17) C(16) . . . . -0.6(37) no
C(14) C(13) C(18) C(17) . . . . -1.0(38) no
C(14) C(15) C(16) C(17) . . . . -3.3(40) no
C(15) C(14) C(13) C(18) . . . . 0.4(39) no
C(15) C(16) C(17) C(18) . . . . 2.6(38) no
C(19) P(2) C(25) C(26) . . . . 53.9(21) no
C(19) P(2) C(25) C(30) . . . . -128.4(19) no
C(19) P(2) C(31) C(32) . . . . -142.7(19) no
C(19) P(2) C(31) C(36) . . . . 36.2(24) no
C(19) C(20) C(21) C(22) . . . . -0.2(40) no
C(19) C(24) C(23) C(22) . . . . -3.1(42) no
C(20) C(19) P(2) C(25) . . . . -161.1(19) no
C(20) C(19) P(2) C(31) . . . . 85.1(21) no
C(20) C(19) C(24) C(23) . . . . -0.5(40) no
C(20) C(21) C(22) C(23) . . . . -4.0(41) no
C(21) C(20) C(19) C(24) . . . . 2.2(39) no
C(21) C(22) C(23) C(24) . . . . 5.4(42) no
C(24) C(19) P(2) C(25) . . . . 20.0(24) no
C(24) C(19) P(2) C(31) . . . . -93.9(22) no
C(25) P(2) C(31) C(32) . . . . 103.1(20) no
C(25) P(2) C(31) C(36) . . . . -78.0(22) no
C(25) C(26) C(27) C(28) . . . . -0.7(37) no
C(25) C(30) C(29) C(28) . . . . -4.4(36) no
C(26) C(25) P(2) C(31) . . . . 168.3(18) no
C(26) C(25) C(30) C(29) . . . . 2.1(35) no
C(26) C(27) C(28) C(29) . . . . -1.7(36) no
C(27) C(26) C(25) C(30) . . . . 0.5(36) no
C(27) C(28) C(29) C(30) . . . . 4.3(36) no
C(30) C(25) P(2) C(31) . . . . -13.9(22) no
C(31) C(32) C(33) C(34) . . . . -3.1(40) no
C(31) C(36) C(35) C(34) . . . . 2.6(38) no
C(32) C(31) C(36) C(35) . . . . -5.2(38) no
C(32) C(33) C(34) C(35) . . . . 0.6(42) no
C(33) C(32) C(31) C(36) . . . . 5.6(39) no
C(33) C(34) C(35) C(36) . . . . -0.3(40) no
